data_4126146
loop_
_publ_author_name
'Braunschweig, Holger'
'Dellermann, Theresa'
'Dewhurst, Rian D.'
'Hupp, Benjamin'
'Kramer, Thomas'
'Mattock, James D.'
'Mies, Jan'
'Phukan, Ashwini K.'
'Steffen, Andreas'
'Vargas, Alfredo'

_publ_section_title
;
 Strongly Phosphorescent Transition Metal \p-Complexes of Boron-Boron
 Triple Bonds.
;
_journal_issue 13
_journal_name_full 'Journal of the American Chemical Society'
_journal_page_first 4887
_journal_page_last 4893
_journal_paper_doi 10.1021/jacs.7b00766
_journal_volume 139
_journal_year 2017
_chemical_formula_moiety 'C64 H90 B2 Cu2 N4 Si2'
_chemical_formula_sum 'C64 H90 B2 Cu2 N4 Si2'
_chemical_formula_weight 1120.27
_space_group_crystal_system monoclinic
_space_group_IT_number 14
_space_group_name_Hall '-P 2ybc'
_space_group_name_H-M_alt 'P 1 21/c 1'
_symmetry_space_group_name_Hall '-P 2ybc'
_symmetry_space_group_name_H-M 'P 1 21/c 1'
_atom_sites_solution_hydrogens geom
_atom_sites_solution_primary iterative
_atom_sites_solution_secondary difmap
_audit_creation_method SHELXL-2014/7
_cell_angle_alpha 90
_cell_angle_beta 110.5010(10)
_cell_angle_gamma 90
_cell_formula_units_Z 4
_cell_length_a 21.5235(9)
_cell_length_b 12.3413(5)
_cell_length_c 25.5747(11)
_cell_measurement_reflns_used 9999
_cell_measurement_temperature 103(2)
_cell_measurement_theta_max 26.7285
_cell_measurement_theta_min 2.2495
_cell_volume 6363.1(5)
_computing_cell_refinement 'Saint+ ver. V8.27B (Bruker AXS)'
_computing_data_collection 'APEX2 ver. 2014.9 (Bruker AXS)'
_computing_data_reduction 'Saint+ ver. V8.27B (Bruker AXS)'
_computing_molecular_graphics 'ShelXLe (Huebschle et all, 2011)'
_computing_publication_material 'SHELXL-2014/7 (Sheldrick, 2014)'
_computing_structure_refinement 'SHELXL-2014/7 (Sheldrick, 2014)'
_computing_structure_solution 'SHELXT (Sheldrick, 2014)'
_diffrn_ambient_temperature 103(2)
_diffrn_detector 'CCD area detector (Apex2)'
_diffrn_detector_area_resol_mean 8.333
_diffrn_measured_fraction_theta_full 1.000
_diffrn_measured_fraction_theta_max 1.000
_diffrn_measurement_device_type 'Bruker X8-APEX II'
_diffrn_measurement_method '\f and \w scans'
_diffrn_radiation_monochromator 'multi-layer mirror'
_diffrn_radiation_type MoK\a
_diffrn_radiation_wavelength 0.71073
_diffrn_reflns_av_R_equivalents 0.0257
_diffrn_reflns_av_unetI/netI 0.0160
_diffrn_reflns_Laue_measured_fraction_full 1.000
_diffrn_reflns_Laue_measured_fraction_max 1.000
_diffrn_reflns_limit_h_max 26
_diffrn_reflns_limit_h_min -26
_diffrn_reflns_limit_k_max 15
_diffrn_reflns_limit_k_min -15
_diffrn_reflns_limit_l_max 31
_diffrn_reflns_limit_l_min -31
_diffrn_reflns_number 100311
_diffrn_reflns_point_group_measured_fraction_full 1.000
_diffrn_reflns_point_group_measured_fraction_max 1.000
_diffrn_reflns_theta_full 25.242
_diffrn_reflns_theta_max 26.372
_diffrn_reflns_theta_min 1.010
_diffrn_source 'rotating-anode (Nonius FR-591)'
_exptl_absorpt_coefficient_mu 0.746
_exptl_absorpt_correction_T_max 0.7454
_exptl_absorpt_correction_T_min 0.6616
_exptl_absorpt_correction_type multi-scan
_exptl_absorpt_process_details 'SadAbs 2012/1 (Bruker AXS)'
_exptl_crystal_colour red
_exptl_crystal_density_diffrn 1.169
_exptl_crystal_description block
_exptl_crystal_F_000 2392
_exptl_crystal_size_max 0.23
_exptl_crystal_size_mid 0.18
_exptl_crystal_size_min 0.06
_refine_diff_density_max 0.550
_refine_diff_density_min -0.391
_refine_diff_density_rms 0.049
_refine_ls_extinction_method none
_refine_ls_goodness_of_fit_ref 1.026
_refine_ls_hydrogen_treatment constr
_refine_ls_matrix_type full
_refine_ls_number_parameters 689
_refine_ls_number_reflns 13000
_refine_ls_number_restraints 12
_refine_ls_restrained_S_all 1.026
_refine_ls_R_factor_all 0.0358
_refine_ls_R_factor_gt 0.0300
_refine_ls_shift/su_max 0.007
_refine_ls_shift/su_mean 0.000
_refine_ls_structure_factor_coef Fsqd
_refine_ls_weighting_details 'w=1/[\s^2^(Fo^2^)+(0.0384P)^2^+4.4064P] where P=(Fo^2^+2Fc^2^)/3'
_refine_ls_weighting_scheme calc
_refine_ls_wR_factor_gt 0.0772
_refine_ls_wR_factor_ref 0.0805
_reflns_Friedel_coverage 0.000
_reflns_number_gt 11483
_reflns_number_total 13000
_reflns_threshold_expression 'I > 2\s(I)'
_cod_data_source_file ja7b00766_si_002.cif
_cod_data_source_block 3
_cod_database_code 4126146
_shelx_shelxl_version_number 2014/7
_shelx_space_group_comment
;
The symmetry employed for this shelxl refinement is uniquely defined
by the following loop, which should always be used as a source of
symmetry information in preference to the above space-group names.
They are only intended as comments.
;
_shelx_estimated_absorpt_t_min 0.847
_shelx_estimated_absorpt_t_max 0.957

loop_
_space_group_symop_operation_xyz
'x, y, z'
'-x, y+1/2, -z+1/2'
'-x, -y, -z'
'x, -y-1/2, z-1/2'

loop_
_atom_site_label
_atom_site_type_symbol
_atom_site_fract_x
_atom_site_fract_y
_atom_site_fract_z
_atom_site_U_iso_or_equiv
_atom_site_adp_type
_atom_site_occupancy
_atom_site_site_symmetry_order
_atom_site_calc_flag
_atom_site_refinement_flags_posn
_atom_site_refinement_flags_adp
Cu1 Cu 0.28080(2) 0.39853(2) 0.41308(2) 0.01920(6) Uani 1 1 d . .
C1 C 0.30789(8) 0.46883(14) 0.48501(7) 0.0230(3) Uani 1 1 d . .
B1 B 0.29491(9) 0.29974(13) 0.35195(7) 0.0150(3) Uani 1 1 d . .
B2 B 0.22347(9) 0.31840(13) 0.34033(7) 0.0156(3) Uani 1 1 d . .
Cu2 Cu 0.25194(2) 0.38706(2) 0.27770(2) 0.01662(5) Uani 1 1 d . .
C2 C 0.32057(8) 0.50569(15) 0.52909(8) 0.0273(4) Uani 1 1 d . .
Si3 Si 0.33122(2) 0.56014(4) 0.59784(2) 0.02400(10) Uani 1 1 d . .
C4 C 0.33596(11) 0.71094(16) 0.59651(10) 0.0418(5) Uani 1 1 d . .
H4A H 0.2938 0.7400 0.5712 0.063 Uiso 1 1 calc R U
H4B H 0.3718 0.7326 0.5834 0.063 Uiso 1 1 calc R U
H4C H 0.3448 0.7394 0.6342 0.063 Uiso 1 1 calc R U
C5 C 0.25861(10) 0.51949(19) 0.61737(8) 0.0383(5) Uani 1 1 d . .
H5A H 0.2565 0.4403 0.6189 0.057 Uiso 1 1 calc R U
H5B H 0.2177 0.5470 0.5894 0.057 Uiso 1 1 calc R U
H5C H 0.2635 0.5499 0.6540 0.057 Uiso 1 1 calc R U
C6 C 0.40762(9) 0.50468(18) 0.65179(7) 0.0350(4) Uani 1 1 d . .
H6A H 0.4465 0.5247 0.6424 0.052 Uiso 1 1 calc R U
H6B H 0.4044 0.4256 0.6529 0.052 Uiso 1 1 calc R U
H6C H 0.4120 0.5347 0.6884 0.052 Uiso 1 1 calc R U
C11 C 0.21973(8) 0.45953(13) 0.20782(7) 0.0212(3) Uani 1 1 d . .
C12 C 0.19465(9) 0.50709(14) 0.16415(7) 0.0241(3) Uani 1 1 d . .
Si13 Si 0.16106(3) 0.57595(4) 0.09752(2) 0.02735(11) Uani 1 1 d . .
C14 C 0.15710(13) 0.72510(17) 0.10795(9) 0.0463(5) Uani 1 1 d . .
H14A H 0.1442 0.7619 0.0717 0.070 Uiso 1 1 calc R U
H14B H 0.2007 0.7513 0.1321 0.070 Uiso 1 1 calc R U
H14C H 0.1243 0.7405 0.1255 0.070 Uiso 1 1 calc R U
C16 C 0.21617(13) 0.54741(18) 0.05700(9) 0.0481(6) Uani 1 1 d . .
H16A H 0.1991 0.5847 0.0209 0.072 Uiso 1 1 calc R U
H16B H 0.2174 0.4692 0.0508 0.072 Uiso 1 1 calc R U
H16C H 0.2611 0.5733 0.0779 0.072 Uiso 1 1 calc R U
C15 C 0.07685(12) 0.5249(3) 0.05668(11) 0.0686(8) Uani 1 1 d . .
H15A H 0.0792 0.4473 0.0493 0.103 Uiso 1 1 calc R U
H15B H 0.0595 0.5641 0.0212 0.103 Uiso 1 1 calc R U
H15C H 0.0474 0.5362 0.0780 0.103 Uiso 1 1 calc R U
C21 C 0.36949(7) 0.27632(11) 0.37496(6) 0.0135(3) Uani 1 1 d . .
N22 N 0.41840(6) 0.33867(10) 0.36823(5) 0.0141(2) Uani 1 1 d . .
C23 C 0.48001(7) 0.29640(13) 0.39871(7) 0.0192(3) Uani 1 1 d . .
H23 H 0.5218 0.3259 0.4014 0.023 Uiso 1 1 calc R U
C24 C 0.46984(7) 0.20619(13) 0.42378(7) 0.0194(3) Uani 1 1 d . .
H24 H 0.5030 0.1596 0.4473 0.023 Uiso 1 1 calc R U
N25 N 0.40195(6) 0.19372(10) 0.40888(5) 0.0145(2) Uani 1 1 d . .
C31 C 0.40883(7) 0.43258(12) 0.33212(6) 0.0154(3) Uani 1 1 d . .
C32 C 0.41522(7) 0.53560(12) 0.35603(6) 0.0176(3) Uani 1 1 d . .
C33 C 0.40983(8) 0.62350(13) 0.32055(7) 0.0231(3) Uani 1 1 d . .
H33 H 0.4142 0.6949 0.3353 0.028 Uiso 1 1 calc R U
C34 C 0.39831(9) 0.60903(14) 0.26444(7) 0.0260(4) Uani 1 1 d . .
H34 H 0.3945 0.6703 0.2410 0.031 Uiso 1 1 calc R U
C35 C 0.39229(8) 0.50605(14) 0.24209(7) 0.0246(3) Uani 1 1 d . .
H35 H 0.3842 0.4975 0.2033 0.030 Uiso 1 1 calc R U
C36 C 0.39788(8) 0.41466(13) 0.27528(7) 0.0189(3) Uani 1 1 d . .
C37 C 0.43126(8) 0.55333(12) 0.41805(6) 0.0192(3) Uani 1 1 d . .
H37 H 0.4194 0.4859 0.4341 0.023 Uiso 1 1 calc R U
C38 C 0.39299(9) 0.64773(14) 0.43079(7) 0.0282(4) Uani 1 1 d . .
H38A H 0.3454 0.6381 0.4103 0.042 Uiso 1 1 calc R U
H38B H 0.4079 0.7158 0.4193 0.042 Uiso 1 1 calc R U
H38C H 0.4011 0.6499 0.4709 0.042 Uiso 1 1 calc R U
C39 C 0.50591(8) 0.57309(14) 0.44645(7) 0.0256(4) Uani 1 1 d . .
H39A H 0.5202 0.6294 0.4261 0.038 Uiso 1 1 calc R U
H39B H 0.5301 0.5059 0.4463 0.038 Uiso 1 1 calc R U
H39C H 0.5151 0.5966 0.4850 0.038 Uiso 1 1 calc R U
C40 C 0.39486(8) 0.30141(13) 0.25115(7) 0.0230(3) Uani 1 1 d . .
H40 H 0.3759 0.2521 0.2727 0.028 Uiso 1 1 calc R U
C41 C 0.35039(9) 0.29456(16) 0.18983(8) 0.0329(4) Uani 1 1 d . .
H41A H 0.3721 0.3310 0.1668 0.049 Uiso 1 1 calc R U
H41B H 0.3079 0.3299 0.1847 0.049 Uiso 1 1 calc R U
H41C H 0.3427 0.2183 0.1787 0.049 Uiso 1 1 calc R U
C42 C 0.46411(10) 0.26035(17) 0.25826(9) 0.0390(5) Uani 1 1 d . .
H42A H 0.4837 0.3065 0.2369 0.058 Uiso 1 1 calc R U
H42B H 0.4612 0.1857 0.2446 0.058 Uiso 1 1 calc R U
H42C H 0.4920 0.2625 0.2979 0.058 Uiso 1 1 calc R U
C51 C 0.37271(7) 0.09508(11) 0.42060(6) 0.0157(3) Uani 1 1 d . .
C52 C 0.35552(7) 0.01437(12) 0.37957(6) 0.0176(3) Uani 1 1 d . .
C53 C 0.33221(8) -0.08326(12) 0.39293(7) 0.0210(3) Uani 1 1 d . .
H53 H 0.3191 -0.1394 0.3658 0.025 Uiso 1 1 calc R U
C54 C 0.32786(8) -0.09991(13) 0.44509(7) 0.0225(3) Uani 1 1 d . .
H54 H 0.3126 -0.1676 0.4536 0.027 Uiso 1 1 calc R U
C55 C 0.34549(8) -0.01889(13) 0.48471(7) 0.0217(3) Uani 1 1 d . .
H55 H 0.3421 -0.0314 0.5203 0.026 Uiso 1 1 calc R U
C56 C 0.36828(8) 0.08141(12) 0.47335(6) 0.0184(3) Uani 1 1 d . .
C57 C 0.36216(8) 0.02994(13) 0.32288(6) 0.0208(3) Uani 1 1 d . .
H57 H 0.3884 0.0976 0.3245 0.025 Uiso 1 1 calc R U
C59 C 0.39937(12) -0.06383(18) 0.30806(8) 0.0430(5) Uani 1 1 d . .
H59A H 0.4067 -0.0473 0.2732 0.064 Uiso 1 1 calc R U
H59B H 0.3730 -0.1303 0.3034 0.064 Uiso 1 1 calc R U
H59C H 0.4422 -0.0740 0.3381 0.064 Uiso 1 1 calc R U
C60 C 0.38741(9) 0.16899(13) 0.51780(7) 0.0241(4) Uani 1 1 d . .
H60 H 0.3990 0.2359 0.5011 0.029 Uiso 1 1 calc R U
C61 C 0.32976(11) 0.19610(15) 0.53721(8) 0.0351(4) Uani 1 1 d . .
H61A H 0.2906 0.2147 0.5048 0.053 Uiso 1 1 calc R U
H61B H 0.3419 0.2578 0.5630 0.053 Uiso 1 1 calc R U
H61C H 0.3198 0.1332 0.5563 0.053 Uiso 1 1 calc R U
C62 C 0.44858(11) 0.13405(16) 0.56696(8) 0.0377(5) Uani 1 1 d . .
H62A H 0.4860 0.1235 0.5541 0.057 Uiso 1 1 calc R U
H62B H 0.4391 0.0660 0.5825 0.057 Uiso 1 1 calc R U
H62C H 0.4598 0.1903 0.5958 0.057 Uiso 1 1 calc R U
C71 C 0.14794(7) 0.33424(12) 0.31684(6) 0.0152(3) Uani 1 1 d . .
N72 N 0.11223(6) 0.41896(10) 0.32578(5) 0.0168(3) Uani 1 1 d . .
C73 C 0.04585(8) 0.40766(13) 0.29368(7) 0.0202(3) Uani 1 1 d . .
H73 H 0.0111 0.4562 0.2923 0.024 Uiso 1 1 calc R U
C74 C 0.03986(8) 0.31512(13) 0.26476(7) 0.0204(3) Uani 1 1 d . .
H74 H 0.0000 0.2860 0.2391 0.024 Uiso 1 1 calc R U
N75 N 0.10234(6) 0.26995(10) 0.27920(5) 0.0158(3) Uani 1 1 d . .
C81 C 0.13558(8) 0.50506(13) 0.36663(7) 0.0199(3) Uani 1 1 d . .
C82 C 0.16166(8) 0.59908(13) 0.35159(7) 0.0213(3) Uani 1 1 d . .
C83 C 0.17893(9) 0.68308(15) 0.39057(8) 0.0293(4) Uani 1 1 d . .
H83 H 0.1974 0.7479 0.3823 0.035 Uiso 1 1 calc R U
C84 C 0.16945(10) 0.67323(16) 0.44102(8) 0.0352(4) Uani 1 1 d . .
H84 H 0.1814 0.7314 0.4670 0.042 Uiso 1 1 calc R U
C85 C 0.14296(9) 0.58006(17) 0.45419(8) 0.0334(4) Uani 1 1 d . .
H85 H 0.1367 0.5751 0.4891 0.040 Uiso 1 1 calc R U
C86 C 0.12510(8) 0.49271(15) 0.41721(7) 0.0257(4) Uani 1 1 d . .
C87 C 0.16810(8) 0.61017(12) 0.29477(7) 0.0199(3) Uani 1 1 d . .
H87 H 0.1758 0.5359 0.2826 0.024 Uiso 1 1 calc R U
C88 C 0.10371(8) 0.65223(14) 0.25179(7) 0.0262(4) Uani 1 1 d . .
H88A H 0.1066 0.6483 0.2144 0.039 Uiso 1 1 calc R U
H88B H 0.0967 0.7276 0.2604 0.039 Uiso 1 1 calc R U
H88C H 0.0665 0.6077 0.2529 0.039 Uiso 1 1 calc R U
C89 C 0.22597(8) 0.68072(14) 0.29414(8) 0.0273(4) Uani 1 1 d . .
H89A H 0.2299 0.6773 0.2572 0.041 Uiso 1 1 calc R U
H89B H 0.2671 0.6544 0.3223 0.041 Uiso 1 1 calc R U
H89C H 0.2181 0.7559 0.3026 0.041 Uiso 1 1 calc R U
C90 C 0.09716(9) 0.38957(16) 0.43277(8) 0.0309(4) Uani 1 1 d . .
H90 H 0.0824 0.3422 0.3989 0.037 Uiso 1 1 calc R U
C91 C 0.14958(12) 0.3282(2) 0.47815(11) 0.0609(7) Uani 1 1 d . U
H91A H 0.1881 0.3159 0.4669 0.091 Uiso 1 1 calc R U
H91B H 0.1316 0.2583 0.4843 0.091 Uiso 1 1 calc R U
H91C H 0.1631 0.3705 0.5128 0.091 Uiso 1 1 calc R U
C92 C 0.03698(15) 0.4109(3) 0.44926(17) 0.0826(11) Uani 1 1 d . U
H92A H 0.0025 0.4469 0.4184 0.124 Uiso 1 1 calc R U
H92B H 0.0497 0.4576 0.4824 0.124 Uiso 1 1 calc R U
H92C H 0.0198 0.3420 0.4577 0.124 Uiso 1 1 calc R U
C101 C 0.11314(7) 0.16168(12) 0.26218(6) 0.0175(3) Uani 1 1 d . .
C102 C 0.11970(8) 0.07712(13) 0.30041(7) 0.0209(3) Uani 1 1 d . .
C103 C 0.12714(8) -0.02732(13) 0.28236(7) 0.0249(4) Uani 1 1 d . .
H103 H 0.1324 -0.0866 0.3072 0.030 Uiso 1 1 calc R U
C104 C 0.12700(8) -0.04601(13) 0.22907(8) 0.0265(4) Uani 1 1 d . .
H104 H 0.1325 -0.1176 0.2178 0.032 Uiso 1 1 calc R U
C105 C 0.11885(8) 0.03865(13) 0.19210(7) 0.0243(3) Uani 1 1 d . .
H105 H 0.1180 0.0243 0.1554 0.029 Uiso 1 1 calc R U
C106 C 0.11182(8) 0.14532(13) 0.20768(7) 0.0197(3) Uani 1 1 d . .
C107 C 0.11842(9) 0.09389(14) 0.35879(7) 0.0255(4) Uani 1 1 d . .
H107 H 0.1104 0.1725 0.3634 0.031 Uiso 1 1 calc R U
C108 C 0.18427(9) 0.06309(18) 0.40279(8) 0.0354(4) Uani 1 1 d . .
H10A H 0.2200 0.1042 0.3966 0.053 Uiso 1 1 calc R U
H10B H 0.1921 -0.0146 0.4002 0.053 Uiso 1 1 calc R U
H10C H 0.1832 0.0798 0.4399 0.053 Uiso 1 1 calc R U
C109 C 0.06221(10) 0.0290(2) 0.36783(9) 0.0491(6) Uani 1 1 d . .
H10D H 0.0700 -0.0486 0.3648 0.074 Uiso 1 1 calc R U
H10E H 0.0198 0.0494 0.3394 0.074 Uiso 1 1 calc R U
H10F H 0.0610 0.0448 0.4050 0.074 Uiso 1 1 calc R U
C110 C 0.10140(9) 0.23660(13) 0.16564(7) 0.0235(3) Uani 1 1 d . .
H110 H 0.1099 0.3069 0.1864 0.028 Uiso 1 1 calc R U
C111 C 0.02945(10) 0.23683(16) 0.12492(8) 0.0358(4) Uani 1 1 d . .
H11A H 0.0203 0.1690 0.1036 0.054 Uiso 1 1 calc R U
H11B H 0.0227 0.2982 0.0992 0.054 Uiso 1 1 calc R U
H11C H -0.0007 0.2434 0.1459 0.054 Uiso 1 1 calc R U
C112 C 0.14937(10) 0.22785(15) 0.13359(8) 0.0329(4) Uani 1 1 d . .
H11D H 0.1456 0.2928 0.1106 0.049 Uiso 1 1 calc R U
H11E H 0.1384 0.1637 0.1095 0.049 Uiso 1 1 calc R U
H11F H 0.1949 0.2215 0.1601 0.049 Uiso 1 1 calc R U
C58 C 0.29475(10) 0.04465(17) 0.27743(8) 0.0339(4) Uani 1 1 d . .
H58A H 0.2694 -0.0228 0.2728 0.051 Uiso 1 1 calc R U
H58B H 0.3007 0.0630 0.2422 0.051 Uiso 1 1 calc R U
H58C H 0.2707 0.1032 0.2879 0.051 Uiso 1 1 calc R U

loop_
_atom_site_aniso_label
_atom_site_aniso_U_11
_atom_site_aniso_U_22
_atom_site_aniso_U_33
_atom_site_aniso_U_23
_atom_site_aniso_U_13
_atom_site_aniso_U_12
Cu1 0.01610(10) 0.02349(10) 0.01592(10) -0.00561(7) 0.00302(8) 0.00011(8)
C1 0.0094(7) 0.0315(9) 0.0249(9) 0.0006(7) 0.0021(6) 0.0022(7)
B1 0.0177(8) 0.0120(7) 0.0141(8) -0.0006(6) 0.0041(6) 0.0000(6)
B2 0.0171(8) 0.0143(8) 0.0142(8) -0.0013(6) 0.0038(6) -0.0015(7)
Cu2 0.01628(10) 0.01622(9) 0.01610(10) 0.00345(7) 0.00408(7) 0.00349(7)
C2 0.0203(8) 0.0301(9) 0.0313(10) 0.0008(8) 0.0089(7) 0.0032(7)
Si3 0.0249(2) 0.0283(2) 0.0189(2) -0.00469(18) 0.00782(18) -0.0027(2)
C4 0.0362(11) 0.0308(10) 0.0579(14) -0.0123(9) 0.0159(10) -0.0007(9)
C5 0.0321(10) 0.0538(13) 0.0314(10) 0.0027(9) 0.0140(8) -0.0027(9)
C6 0.0310(10) 0.0498(12) 0.0212(9) 0.0037(8) 0.0054(7) -0.0063(9)
C11 0.0185(8) 0.0237(8) 0.0203(8) -0.0015(6) 0.0057(6) 0.0029(7)
C12 0.0256(9) 0.0231(8) 0.0233(9) 0.0026(7) 0.0083(7) 0.0030(7)
Si13 0.0304(3) 0.0291(2) 0.0207(2) 0.00894(19) 0.0066(2) 0.0042(2)
C14 0.0659(15) 0.0340(11) 0.0451(12) 0.0166(9) 0.0270(11) 0.0185(11)
C16 0.0769(17) 0.0381(11) 0.0420(12) 0.0062(9) 0.0367(12) 0.0056(11)
C15 0.0429(14) 0.087(2) 0.0520(15) 0.0296(14) -0.0130(11) -0.0102(14)
C21 0.0159(7) 0.0107(6) 0.0127(7) -0.0021(5) 0.0036(6) -0.0005(6)
N22 0.0119(6) 0.0114(6) 0.0166(6) 0.0001(5) 0.0020(5) -0.0001(5)
C23 0.0115(7) 0.0181(7) 0.0244(8) 0.0020(6) 0.0018(6) -0.0003(6)
C24 0.0122(7) 0.0178(7) 0.0225(8) 0.0024(6) -0.0008(6) 0.0025(6)
N25 0.0128(6) 0.0121(6) 0.0154(6) 0.0012(5) 0.0010(5) -0.0005(5)
C31 0.0104(7) 0.0144(7) 0.0193(7) 0.0039(6) 0.0027(6) -0.0001(6)
C32 0.0123(7) 0.0158(7) 0.0218(8) 0.0017(6) 0.0022(6) -0.0001(6)
C33 0.0222(8) 0.0152(7) 0.0278(9) 0.0026(6) 0.0034(7) -0.0007(6)
C34 0.0250(9) 0.0221(8) 0.0280(9) 0.0106(7) 0.0058(7) -0.0018(7)
C35 0.0236(8) 0.0295(9) 0.0198(8) 0.0047(7) 0.0063(7) -0.0031(7)
C36 0.0140(7) 0.0202(8) 0.0216(8) 0.0008(6) 0.0053(6) -0.0019(6)
C37 0.0202(8) 0.0134(7) 0.0199(8) -0.0001(6) 0.0018(6) 0.0006(6)
C38 0.0331(10) 0.0209(8) 0.0272(9) -0.0026(7) 0.0064(7) 0.0052(7)
C39 0.0231(9) 0.0223(8) 0.0249(9) 0.0000(7) 0.0003(7) -0.0033(7)
C40 0.0261(9) 0.0223(8) 0.0217(8) -0.0031(6) 0.0099(7) -0.0025(7)
C41 0.0291(10) 0.0381(10) 0.0289(10) -0.0119(8) 0.0071(8) 0.0031(8)
C42 0.0318(10) 0.0379(11) 0.0416(11) -0.0115(9) 0.0058(9) 0.0089(9)
C51 0.0136(7) 0.0114(7) 0.0186(8) 0.0031(5) 0.0014(6) 0.0005(6)
C52 0.0148(7) 0.0154(7) 0.0193(8) 0.0010(6) 0.0020(6) 0.0021(6)
C53 0.0214(8) 0.0136(7) 0.0235(8) -0.0027(6) 0.0025(7) -0.0009(6)
C54 0.0221(8) 0.0139(7) 0.0295(9) 0.0033(6) 0.0067(7) -0.0018(6)
C55 0.0250(8) 0.0181(8) 0.0212(8) 0.0039(6) 0.0071(7) -0.0014(7)
C56 0.0181(8) 0.0157(7) 0.0184(8) 0.0016(6) 0.0025(6) 0.0003(6)
C57 0.0261(8) 0.0160(7) 0.0187(8) -0.0001(6) 0.0058(7) 0.0013(6)
C59 0.0597(14) 0.0450(12) 0.0288(10) 0.0099(9) 0.0212(10) 0.0288(11)
C60 0.0345(10) 0.0182(8) 0.0160(8) 0.0006(6) 0.0044(7) -0.0060(7)
C61 0.0514(12) 0.0282(9) 0.0289(10) -0.0070(8) 0.0182(9) -0.0044(9)
C62 0.0448(12) 0.0309(10) 0.0236(9) 0.0013(8) -0.0052(8) -0.0096(9)
C71 0.0156(7) 0.0148(7) 0.0153(7) 0.0013(5) 0.0054(6) -0.0005(6)
N72 0.0127(6) 0.0174(6) 0.0190(7) -0.0005(5) 0.0039(5) 0.0012(5)
C73 0.0119(7) 0.0212(8) 0.0258(8) 0.0022(6) 0.0046(6) 0.0019(6)
C74 0.0117(7) 0.0208(8) 0.0255(8) 0.0028(6) 0.0026(6) -0.0012(6)
N75 0.0118(6) 0.0146(6) 0.0190(6) 0.0014(5) 0.0029(5) -0.0003(5)
C81 0.0144(7) 0.0222(8) 0.0199(8) -0.0042(6) 0.0020(6) 0.0053(6)
C82 0.0153(8) 0.0203(8) 0.0249(8) -0.0043(6) 0.0026(6) 0.0051(6)
C83 0.0266(9) 0.0228(8) 0.0336(10) -0.0082(7) 0.0044(7) 0.0024(7)
C84 0.0354(10) 0.0336(10) 0.0307(10) -0.0154(8) 0.0044(8) 0.0067(8)
C85 0.0315(10) 0.0452(11) 0.0220(9) -0.0065(8) 0.0075(8) 0.0117(9)
C86 0.0203(8) 0.0322(9) 0.0235(8) -0.0016(7) 0.0061(7) 0.0079(7)
C87 0.0183(8) 0.0136(7) 0.0251(8) -0.0021(6) 0.0041(6) 0.0013(6)
C88 0.0180(8) 0.0232(8) 0.0329(9) 0.0048(7) 0.0031(7) 0.0000(7)
C89 0.0196(8) 0.0244(8) 0.0350(10) -0.0017(7) 0.0059(7) -0.0021(7)
C90 0.0283(10) 0.0418(11) 0.0249(9) 0.0032(8) 0.0123(8) 0.0044(8)
C91 0.0418(13) 0.0622(16) 0.0676(17) 0.0327(14) 0.0053(12) 0.0006(12)
C92 0.0585(18) 0.0687(19) 0.148(3) 0.029(2) 0.071(2) 0.0169(15)
C101 0.0114(7) 0.0143(7) 0.0228(8) -0.0011(6) 0.0010(6) -0.0025(6)
C102 0.0139(7) 0.0196(8) 0.0250(8) 0.0025(6) 0.0018(6) -0.0019(6)
C103 0.0198(8) 0.0165(8) 0.0332(9) 0.0060(7) 0.0026(7) -0.0011(6)
C104 0.0225(8) 0.0151(7) 0.0358(10) -0.0044(7) 0.0025(7) -0.0018(7)
C105 0.0218(8) 0.0206(8) 0.0262(9) -0.0052(7) 0.0029(7) -0.0012(7)
C106 0.0146(7) 0.0171(7) 0.0236(8) -0.0008(6) 0.0020(6) -0.0022(6)
C107 0.0256(9) 0.0224(8) 0.0273(9) 0.0071(7) 0.0076(7) 0.0012(7)
C108 0.0282(10) 0.0452(11) 0.0263(10) 0.0032(8) 0.0015(8) -0.0037(9)
C109 0.0285(11) 0.0804(17) 0.0363(12) 0.0128(11) 0.0086(9) -0.0119(11)
C110 0.0291(9) 0.0181(8) 0.0219(8) -0.0006(6) 0.0072(7) -0.0012(7)
C111 0.0357(11) 0.0337(10) 0.0292(10) 0.0064(8) 0.0002(8) 0.0035(8)
C112 0.0454(11) 0.0278(9) 0.0299(10) -0.0030(7) 0.0188(9) -0.0035(8)
C58 0.0346(10) 0.0381(10) 0.0228(9) 0.0018(8) 0.0022(8) 0.0043(9)

loop_
_atom_type_symbol
_atom_type_description
_atom_type_scat_dispersion_real
_atom_type_scat_dispersion_imag
_atom_type_scat_source
C C 0.0033 0.0016 'International Tables Vol C Tables 4.2.6.8 and 6.1.1.4'
H H 0.0000 0.0000 'International Tables Vol C Tables 4.2.6.8 and 6.1.1.4'
B B 0.0013 0.0007 'International Tables Vol C Tables 4.2.6.8 and 6.1.1.4'
N N 0.0061 0.0033 'International Tables Vol C Tables 4.2.6.8 and 6.1.1.4'
Cu Cu 0.3201 1.2651 'International Tables Vol C Tables 4.2.6.8 and 6.1.1.4'
Si Si 0.0817 0.0704 'International Tables Vol C Tables 4.2.6.8 and 6.1.1.4'

loop_
_geom_angle_atom_site_label_1
_geom_angle_atom_site_label_2
_geom_angle_atom_site_label_3
_geom_angle
C1 Cu1 B2 161.76(7)
C1 Cu1 B1 154.41(7)
B2 Cu1 B1 41.49(7)
C2 C1 Cu1 174.56(16)
B2 B1 C21 169.47(15)
B2 B1 Cu1 69.24(9)
C21 B1 Cu1 103.32(10)
B2 B1 Cu2 68.89(9)
C21 B1 Cu2 121.05(11)
Cu1 B1 Cu2 104.15(7)
B1 B2 C71 169.29(15)
B1 B2 Cu2 69.69(9)
C71 B2 Cu2 101.74(10)
B1 B2 Cu1 69.27(9)
C71 B2 Cu1 120.19(11)
Cu2 B2 Cu1 104.55(7)
C11 Cu2 B2 143.68(7)
C11 Cu2 B1 174.05(7)
B2 Cu2 B1 41.42(7)
C1 C2 Si3 173.70(16)
C2 Si3 C4 109.88(10)
C2 Si3 C6 111.02(9)
C4 Si3 C6 109.85(10)
C2 Si3 C5 108.96(9)
C4 Si3 C5 109.22(10)
C6 Si3 C5 107.86(9)
Si3 C4 H4A 109.5
Si3 C4 H4B 109.5
H4A C4 H4B 109.5
Si3 C4 H4C 109.5
H4A C4 H4C 109.5
H4B C4 H4C 109.5
Si3 C5 H5A 109.5
Si3 C5 H5B 109.5
H5A C5 H5B 109.5
Si3 C5 H5C 109.5
H5A C5 H5C 109.5
H5B C5 H5C 109.5
Si3 C6 H6A 109.5
Si3 C6 H6B 109.5
H6A C6 H6B 109.5
Si3 C6 H6C 109.5
H6A C6 H6C 109.5
H6B C6 H6C 109.5
C12 C11 Cu2 174.84(15)
C11 C12 Si13 176.68(16)
C12 Si13 C15 111.03(10)
C12 Si13 C16 108.21(9)
C15 Si13 C16 108.03(14)
C12 Si13 C14 110.56(9)
C15 Si13 C14 109.32(13)
C16 Si13 C14 109.64(10)
Si13 C14 H14A 109.5
Si13 C14 H14B 109.5
H14A C14 H14B 109.5
Si13 C14 H14C 109.5
H14A C14 H14C 109.5
H14B C14 H14C 109.5
Si13 C16 H16A 109.5
Si13 C16 H16B 109.5
H16A C16 H16B 109.5
Si13 C16 H16C 109.5
H16A C16 H16C 109.5
H16B C16 H16C 109.5
Si13 C15 H15A 109.5
Si13 C15 H15B 109.5
H15A C15 H15B 109.5
Si13 C15 H15C 109.5
H15A C15 H15C 109.5
H15B C15 H15C 109.5
N25 C21 N22 104.86(12)
N25 C21 B1 128.37(13)
N22 C21 B1 126.67(13)
C21 N22 C23 110.26(12)
C21 N22 C31 125.99(12)
C23 N22 C31 123.66(12)
C24 C23 N22 107.33(13)
C24 C23 H23 126.3
N22 C23 H23 126.3
C23 C24 N25 107.11(13)
C23 C24 H24 126.4
N25 C24 H24 126.4
C21 N25 C24 110.41(12)
C21 N25 C51 126.69(12)
C24 N25 C51 121.99(12)
C32 C31 C36 123.43(14)
C32 C31 N22 118.56(13)
C36 C31 N22 117.87(13)
C33 C32 C31 116.79(14)
C33 C32 C37 120.37(14)
C31 C32 C37 122.74(13)
C34 C33 C32 121.36(15)
C34 C33 H33 119.3
C32 C33 H33 119.3
C33 C34 C35 120.42(15)
C33 C34 H34 119.8
C35 C34 H34 119.8
C34 C35 C36 121.21(15)
C34 C35 H35 119.4
C36 C35 H35 119.4
C35 C36 C31 116.77(15)
C35 C36 C40 121.04(14)
C31 C36 C40 122.15(14)
C32 C37 C38 113.03(13)
C32 C37 C39 109.59(13)
C38 C37 C39 109.38(13)
C32 C37 H37 108.2
C38 C37 H37 108.2
C39 C37 H37 108.2
C37 C38 H38A 109.5
C37 C38 H38B 109.5
H38A C38 H38B 109.5
C37 C38 H38C 109.5
H38A C38 H38C 109.5
H38B C38 H38C 109.5
C37 C39 H39A 109.5
C37 C39 H39B 109.5
H39A C39 H39B 109.5
C37 C39 H39C 109.5
H39A C39 H39C 109.5
H39B C39 H39C 109.5
C36 C40 C42 110.87(14)
C36 C40 C41 112.97(14)
C42 C40 C41 109.84(14)
C36 C40 H40 107.6
C42 C40 H40 107.6
C41 C40 H40 107.6
C40 C41 H41A 109.5
C40 C41 H41B 109.5
H41A C41 H41B 109.5
C40 C41 H41C 109.5
H41A C41 H41C 109.5
H41B C41 H41C 109.5
C40 C42 H42A 109.5
C40 C42 H42B 109.5
H42A C42 H42B 109.5
C40 C42 H42C 109.5
H42A C42 H42C 109.5
H42B C42 H42C 109.5
C56 C51 C52 123.31(14)
C56 C51 N25 118.89(13)
C52 C51 N25 117.56(13)
C53 C52 C51 117.07(14)
C53 C52 C57 120.42(14)
C51 C52 C57 122.51(14)
C54 C53 C52 121.08(15)
C54 C53 H53 119.5
C52 C53 H53 119.5
C55 C54 C53 120.41(15)
C55 C54 H54 119.8
C53 C54 H54 119.8
C54 C55 C56 121.02(15)
C54 C55 H55 119.5
C56 C55 H55 119.5
C51 C56 C55 117.09(14)
C51 C56 C60 123.07(14)
C55 C56 C60 119.84(14)
C52 C57 C58 111.20(14)
C52 C57 C59 111.94(14)
C58 C57 C59 110.10(15)
C52 C57 H57 107.8
C58 C57 H57 107.8
C59 C57 H57 107.8
C57 C59 H59A 109.5
C57 C59 H59B 109.5
H59A C59 H59B 109.5
C57 C59 H59C 109.5
H59A C59 H59C 109.5
H59B C59 H59C 109.5
C56 C60 C61 111.21(14)
C56 C60 C62 110.15(14)
C61 C60 C62 110.99(15)
C56 C60 H60 108.1
C61 C60 H60 108.1
C62 C60 H60 108.1
C60 C61 H61A 109.5
C60 C61 H61B 109.5
H61A C61 H61B 109.5
C60 C61 H61C 109.5
H61A C61 H61C 109.5
H61B C61 H61C 109.5
C60 C62 H62A 109.5
C60 C62 H62B 109.5
H62A C62 H62B 109.5
C60 C62 H62C 109.5
H62A C62 H62C 109.5
H62B C62 H62C 109.5
N75 C71 N72 104.84(12)
N75 C71 B2 127.15(13)
N72 C71 B2 127.86(13)
C71 N72 C73 110.41(13)
C71 N72 C81 127.50(13)
C73 N72 C81 121.78(13)
C74 C73 N72 107.03(14)
C74 C73 H73 126.5
N72 C73 H73 126.5
C73 C74 N75 107.42(14)
C73 C74 H74 126.3
N75 C74 H74 126.3
C71 N75 C74 110.29(13)
C71 N75 C101 126.68(12)
C74 N75 C101 122.38(13)
C86 C81 C82 123.70(15)
C86 C81 N72 117.33(15)
C82 C81 N72 118.71(14)
C83 C82 C81 116.85(16)
C83 C82 C87 121.85(16)
C81 C82 C87 121.26(14)
C84 C83 C82 120.85(18)
C84 C83 H83 119.6
C82 C83 H83 119.6
C85 C84 C83 120.78(17)
C85 C84 H84 119.6
C83 C84 H84 119.6
C84 C85 C86 121.23(17)
C84 C85 H85 119.4
C86 C85 H85 119.4
C85 C86 C81 116.58(17)
C85 C86 C90 120.65(16)
C81 C86 C90 122.75(16)
C82 C87 C89 114.31(14)
C82 C87 C88 110.90(14)
C89 C87 C88 109.70(13)
C82 C87 H87 107.2
C89 C87 H87 107.2
C88 C87 H87 107.2
C87 C88 H88A 109.5
C87 C88 H88B 109.5
H88A C88 H88B 109.5
C87 C88 H88C 109.5
H88A C88 H88C 109.5
H88B C88 H88C 109.5
C87 C89 H89A 109.5
C87 C89 H89B 109.5
H89A C89 H89B 109.5
C87 C89 H89C 109.5
H89A C89 H89C 109.5
H89B C89 H89C 109.5
C91 C90 C92 110.7(2)
C91 C90 C86 111.35(17)
C92 C90 C86 112.43(18)
C91 C90 H90 107.3
C92 C90 H90 107.3
C86 C90 H90 107.3
C90 C91 H91A 109.5
C90 C91 H91B 109.5
H91A C91 H91B 109.5
C90 C91 H91C 109.5
H91A C91 H91C 109.5
H91B C91 H91C 109.5
C90 C92 H92A 109.5
C90 C92 H92B 109.5
H92A C92 H92B 109.5
C90 C92 H92C 109.5
H92A C92 H92C 109.5
H92B C92 H92C 109.5
C106 C101 C102 123.30(14)
C106 C101 N75 118.88(13)
C102 C101 N75 117.66(14)
C103 C102 C101 116.82(15)
C103 C102 C107 119.65(15)
C101 C102 C107 123.52(15)
C104 C103 C102 121.28(15)
C104 C103 H103 119.4
C102 C103 H103 119.4
C105 C104 C103 120.40(15)
C105 C104 H104 119.8
C103 C104 H104 119.8
C104 C105 C106 121.23(16)
C104 C105 H105 119.4
C106 C105 H105 119.4
C105 C106 C101 116.94(15)
C105 C106 C110 120.03(15)
C101 C106 C110 123.01(14)
C102 C107 C108 111.19(15)
C102 C107 C109 111.35(15)
C108 C107 C109 109.78(15)
C102 C107 H107 108.1
C108 C107 H107 108.1
C109 C107 H107 108.1
C107 C108 H10A 109.5
C107 C108 H10B 109.5
H10A C108 H10B 109.5
C107 C108 H10C 109.5
H10A C108 H10C 109.5
H10B C108 H10C 109.5
C107 C109 H10D 109.5
C107 C109 H10E 109.5
H10D C109 H10E 109.5
C107 C109 H10F 109.5
H10D C109 H10F 109.5
H10E C109 H10F 109.5
C106 C110 C112 111.51(14)
C106 C110 C111 110.22(14)
C112 C110 C111 110.29(15)
C106 C110 H110 108.2
C112 C110 H110 108.2
C111 C110 H110 108.2
C110 C111 H11A 109.5
C110 C111 H11B 109.5
H11A C111 H11B 109.5
C110 C111 H11C 109.5
H11A C111 H11C 109.5
H11B C111 H11C 109.5
C110 C112 H11D 109.5
C110 C112 H11E 109.5
H11D C112 H11E 109.5
C110 C112 H11F 109.5
H11D C112 H11F 109.5
H11E C112 H11F 109.5
C57 C58 H58A 109.5
C57 C58 H58B 109.5
H58A C58 H58B 109.5
C57 C58 H58C 109.5
H58A C58 H58C 109.5
H58B C58 H58C 109.5

loop_
_geom_bond_atom_site_label_1
_geom_bond_atom_site_label_2
_geom_bond_distance
Cu1 C1 1.9303(17)
Cu1 B2 2.0866(17)
Cu1 B1 2.0869(16)
C1 C2 1.156(2)
B1 B2 1.478(2)
B1 C21 1.531(2)
B1 Cu2 2.0958(17)
B2 C71 1.536(2)
B2 Cu2 2.0847(17)
Cu2 C11 1.8991(16)
C2 Si3 1.8204(19)
Si3 C4 1.865(2)
Si3 C6 1.868(2)
Si3 C5 1.8681(19)
C4 H4A 0.9800
C4 H4B 0.9800
C4 H4C 0.9800
C5 H5A 0.9800
C5 H5B 0.9800
C5 H5C 0.9800
C6 H6A 0.9800
C6 H6B 0.9800
C6 H6C 0.9800
C11 C12 1.209(2)
C12 Si13 1.8127(17)
Si13 C15 1.857(2)
Si13 C16 1.862(2)
Si13 C14 1.866(2)
C14 H14A 0.9800
C14 H14B 0.9800
C14 H14C 0.9800
C16 H16A 0.9800
C16 H16B 0.9800
C16 H16C 0.9800
C15 H15A 0.9800
C15 H15B 0.9800
C15 H15C 0.9800
C21 N25 1.3621(18)
C21 N22 1.3625(19)
N22 C23 1.3835(19)
N22 C31 1.4511(18)
C23 C24 1.340(2)
C23 H23 0.9500
C24 N25 1.3835(19)
C24 H24 0.9500
N25 C51 1.4491(18)
C31 C32 1.397(2)
C31 C36 1.406(2)
C32 C33 1.393(2)
C32 C37 1.516(2)
C33 C34 1.380(2)
C33 H33 0.9500
C34 C35 1.381(2)
C34 H34 0.9500
C35 C36 1.391(2)
C35 H35 0.9500
C36 C40 1.520(2)
C37 C38 1.526(2)
C37 C39 1.533(2)
C37 H37 1.0000
C38 H38A 0.9800
C38 H38B 0.9800
C38 H38C 0.9800
C39 H39A 0.9800
C39 H39B 0.9800
C39 H39C 0.9800
C40 C42 1.524(3)
C40 C41 1.527(2)
C40 H40 1.0000
C41 H41A 0.9800
C41 H41B 0.9800
C41 H41C 0.9800
C42 H42A 0.9800
C42 H42B 0.9800
C42 H42C 0.9800
C51 C56 1.396(2)
C51 C52 1.399(2)
C52 C53 1.393(2)
C52 C57 1.518(2)
C53 C54 1.385(2)
C53 H53 0.9500
C54 C55 1.379(2)
C54 H54 0.9500
C55 C56 1.399(2)
C55 H55 0.9500
C56 C60 1.517(2)
C57 C58 1.519(2)
C57 C59 1.529(2)
C57 H57 1.0000
C59 H59A 0.9800
C59 H59B 0.9800
C59 H59C 0.9800
C60 C61 1.526(3)
C60 C62 1.530(2)
C60 H60 1.0000
C61 H61A 0.9800
C61 H61B 0.9800
C61 H61C 0.9800
C62 H62A 0.9800
C62 H62B 0.9800
C62 H62C 0.9800
C71 N75 1.3630(19)
C71 N72 1.3636(19)
N72 C73 1.383(2)
N72 C81 1.451(2)
C73 C74 1.342(2)
C73 H73 0.9500
C74 N75 1.381(2)
C74 H74 0.9500
N75 C101 1.4490(19)
C81 C86 1.397(2)
C81 C82 1.400(2)
C82 C83 1.395(2)
C82 C87 1.514(2)
C83 C84 1.380(3)
C83 H83 0.9500
C84 C85 1.377(3)
C84 H84 0.9500
C85 C86 1.396(3)
C85 H85 0.9500
C86 C90 1.519(3)
C87 C89 1.524(2)
C87 C88 1.527(2)
C87 H87 1.0000
C88 H88A 0.9800
C88 H88B 0.9800
C88 H88C 0.9800
C89 H89A 0.9800
C89 H89B 0.9800
C89 H89C 0.9800
C90 C91 1.509(3)
C90 C92 1.519(3)
C90 H90 1.0000
C91 H91A 0.9800
C91 H91B 0.9800
C91 H91C 0.9800
C92 H92A 0.9800
C92 H92B 0.9800
C92 H92C 0.9800
C101 C106 1.399(2)
C101 C102 1.403(2)
C102 C103 1.397(2)
C102 C107 1.517(2)
C103 C104 1.381(3)
C103 H103 0.9500
C104 C105 1.378(2)
C104 H104 0.9500
C105 C106 1.399(2)
C105 H105 0.9500
C106 C110 1.519(2)
C107 C108 1.517(2)
C107 C109 1.535(3)
C107 H107 1.0000
C108 H10A 0.9800
C108 H10B 0.9800
C108 H10C 0.9800
C109 H10D 0.9800
C109 H10E 0.9800
C109 H10F 0.9800
C110 C112 1.530(2)
C110 C111 1.534(2)
C110 H110 1.0000
C111 H11A 0.9800
C111 H11B 0.9800
C111 H11C 0.9800
C112 H11D 0.9800
C112 H11E 0.9800
C112 H11F 0.9800
C58 H58A 0.9800
C58 H58B 0.9800
C58 H58C 0.9800

loop_
_geom_torsion_atom_site_label_1
_geom_torsion_atom_site_label_2
_geom_torsion_atom_site_label_3
_geom_torsion_atom_site_label_4
_geom_torsion
C21 B1 B2 C71 -160.6(7)
Cu1 B1 B2 C71 153.2(8)
Cu2 B1 B2 C71 37.9(8)
C21 B1 B2 Cu2 161.5(8)
Cu1 B1 B2 Cu2 115.25(6)
C21 B1 B2 Cu1 46.3(8)
Cu2 B1 B2 Cu1 -115.25(6)
B2 B1 C21 N25 45.6(9)
Cu1 B1 C21 N25 89.54(15)
Cu2 B1 C21 N25 -154.63(12)
B2 B1 C21 N22 -130.2(8)
Cu1 B1 C21 N22 -86.22(15)
Cu2 B1 C21 N22 29.6(2)
N25 C21 N22 C23 -1.47(16)
B1 C21 N22 C23 175.09(14)
N25 C21 N22 C31 175.18(13)
B1 C21 N22 C31 -8.3(2)
C21 N22 C23 C24 1.18(18)
C31 N22 C23 C24 -175.57(14)
N22 C23 C24 N25 -0.38(18)
N22 C21 N25 C24 1.23(16)
B1 C21 N25 C24 -175.25(14)
N22 C21 N25 C51 -167.93(13)
B1 C21 N25 C51 15.6(2)
C23 C24 N25 C21 -0.54(18)
C23 C24 N25 C51 169.22(14)
C21 N22 C31 C32 101.35(17)
C23 N22 C31 C32 -82.42(18)
C21 N22 C31 C36 -82.76(18)
C23 N22 C31 C36 93.47(18)
C36 C31 C32 C33 0.4(2)
N22 C31 C32 C33 176.06(14)
C36 C31 C32 C37 -176.09(14)
N22 C31 C32 C37 -0.4(2)
C31 C32 C33 C34 0.4(2)
C37 C32 C33 C34 176.97(15)
C32 C33 C34 C35 -0.5(3)
C33 C34 C35 C36 -0.3(3)
C34 C35 C36 C31 1.0(2)
C34 C35 C36 C40 -176.74(16)
C32 C31 C36 C35 -1.1(2)
N22 C31 C36 C35 -176.75(13)
C32 C31 C36 C40 176.62(15)
N22 C31 C36 C40 0.9(2)
C33 C32 C37 C38 42.9(2)
C31 C32 C37 C38 -140.69(15)
C33 C32 C37 C39 -79.34(18)
C31 C32 C37 C39 97.04(17)
C35 C36 C40 C42 92.20(19)
C31 C36 C40 C42 -85.40(19)
C35 C36 C40 C41 -31.6(2)
C31 C36 C40 C41 150.81(15)
C21 N25 C51 C56 -108.60(17)
C24 N25 C51 C56 83.39(19)
C21 N25 C51 C52 76.71(19)
C24 N25 C51 C52 -91.30(17)
C56 C51 C52 C53 0.8(2)
N25 C51 C52 C53 175.21(13)
C56 C51 C52 C57 -178.59(14)
N25 C51 C52 C57 -4.2(2)
C51 C52 C53 C54 -1.4(2)
C57 C52 C53 C54 177.94(15)
C52 C53 C54 C55 1.2(3)
C53 C54 C55 C56 -0.2(3)
C52 C51 C56 C55 0.2(2)
N25 C51 C56 C55 -174.21(13)
C52 C51 C56 C60 179.61(15)
N25 C51 C56 C60 5.2(2)
C54 C55 C56 C51 -0.5(2)
C54 C55 C56 C60 -179.93(15)
C53 C52 C57 C58 74.00(19)
C51 C52 C57 C58 -106.65(17)
C53 C52 C57 C59 -49.6(2)
C51 C52 C57 C59 129.73(18)
C51 C56 C60 C61 123.33(17)
C55 C56 C60 C61 -57.2(2)
C51 C56 C60 C62 -113.19(18)
C55 C56 C60 C62 66.2(2)
B1 B2 C71 N75 46.9(9)
Cu2 B2 C71 N75 82.92(16)
Cu1 B2 C71 N75 -162.39(12)
B1 B2 C71 N72 -128.0(8)
Cu2 B2 C71 N72 -91.99(16)
Cu1 B2 C71 N72 22.7(2)
N75 C71 N72 C73 -0.69(16)
B2 C71 N72 C73 175.11(14)
N75 C71 N72 C81 172.99(14)
B2 C71 N72 C81 -11.2(2)
C71 N72 C73 C74 0.39(18)
C81 N72 C73 C74 -173.71(14)
N72 C73 C74 N75 0.08(18)
N72 C71 N75 C74 0.74(16)
B2 C71 N75 C74 -175.10(14)
N72 C71 N75 C101 -170.06(13)
B2 C71 N75 C101 14.1(2)
C73 C74 N75 C71 -0.53(18)
C73 C74 N75 C101 170.75(14)
C71 N72 C81 C86 -96.15(19)
C73 N72 C81 C86 76.88(19)
C71 N72 C81 C82 89.45(19)
C73 N72 C81 C82 -97.52(18)
C86 C81 C82 C83 1.3(2)
N72 C81 C82 C83 175.33(14)
C86 C81 C82 C87 -176.33(15)
N72 C81 C82 C87 -2.3(2)
C81 C82 C83 C84 -1.0(2)
C87 C82 C83 C84 176.64(16)
C82 C83 C84 C85 0.3(3)
C83 C84 C85 C86 0.2(3)
C84 C85 C86 C81 0.1(3)
C84 C85 C86 C90 178.81(17)
C82 C81 C86 C85 -0.9(2)
N72 C81 C86 C85 -174.96(14)
C82 C81 C86 C90 -179.57(15)
N72 C81 C86 C90 6.3(2)
C83 C82 C87 C89 33.1(2)
C81 C82 C87 C89 -149.35(15)
C83 C82 C87 C88 -91.52(18)
C81 C82 C87 C88 86.00(18)
C85 C86 C90 C91 -70.1(2)
C81 C86 C90 C91 108.6(2)
C85 C86 C90 C92 54.9(3)
C81 C86 C90 C92 -126.4(2)
C71 N75 C101 C106 -111.52(17)
C74 N75 C101 C106 78.70(19)
C71 N75 C101 C102 72.95(19)
C74 N75 C101 C102 -96.83(17)
C106 C101 C102 C103 1.9(2)
N75 C101 C102 C103 177.25(14)
C106 C101 C102 C107 -177.48(15)
N75 C101 C102 C107 -2.2(2)
C101 C102 C103 C104 -1.0(2)
C107 C102 C103 C104 178.49(15)
C102 C103 C104 C105 -0.6(3)
C103 C104 C105 C106 1.2(3)
C104 C105 C106 C101 -0.3(2)
C104 C105 C106 C110 -178.65(15)
C102 C101 C106 C105 -1.3(2)
N75 C101 C106 C105 -176.59(13)
C102 C101 C106 C110 176.98(15)
N75 C101 C106 C110 1.7(2)
C103 C102 C107 C108 64.4(2)
C101 C102 C107 C108 -116.21(18)
C103 C102 C107 C109 -58.4(2)
C101 C102 C107 C109 121.01(18)
C105 C106 C110 C112 -45.7(2)
C101 C106 C110 C112 136.08(16)
C105 C106 C110 C111 77.18(19)
C101 C106 C110 C111 -101.08(18)
